data_1545211
loop_
_publ_author_name
'Patil, Pravin'
'Madhavachary, Rudrakshula'
'Kurpiewska, Katarzyna'
'Kalinowska-T\/lu\'scik, Justyna'
'D\"omling, Alexander'

_publ_section_title
;
 De Novo Assembly of Highly Substituted Morpholines and Piperazines.
;
_journal_issue 3
_journal_name_full 'Organic letters'
_journal_page_first 642
_journal_page_last 645
_journal_paper_doi 10.1021/acs.orglett.6b03807
_journal_volume 19
_journal_year 2017
_chemical_formula_moiety 'C14 H19 N5 O'
_chemical_formula_sum 'C14 H19 N5 O'
_chemical_formula_weight 273.34
_space_group_IT_number 14
_symmetry_cell_setting monoclinic
_symmetry_space_group_name_Hall '-P 2yab'
_symmetry_space_group_name_H-M 'P 1 21/a 1'
_atom_sites_solution_hydrogens mixed
_audit_creation_date 2016-06-01T13:06:00-00:00
_audit_creation_method 'WinGX routine CIF_UPDATE'
_cell_angle_alpha 90
_cell_angle_beta 92.698(3)
_cell_angle_gamma 90
_cell_formula_units_Z 4
_cell_length_a 11.5604(3)
_cell_length_b 7.8775(2)
_cell_length_c 15.7761(5)
_cell_measurement_reflns_used 11957
_cell_measurement_temperature 130.0(1)
_cell_measurement_theta_max 29.293
_cell_measurement_theta_min 2.8851
_cell_volume 1435.09(7)
_computing_cell_refinement
;
        CrysAlisPro, Agilent Technologies,
        Version 1.171.36.20 (release 27-06-2012 CrysAlis171 .NET)
        (compiled Jul 11 2012,15:38:31)
;
_computing_data_collection
;
        CrysAlisPro, Agilent Technologies,
        Version 1.171.36.20 (release 27-06-2012 CrysAlis171 .NET)
        (compiled Jul 11 2012,15:38:31)
;
_computing_data_reduction
;
        CrysAlisPro, Agilent Technologies,
        Version 1.171.36.20 (release 27-06-2012 CrysAlis171 .NET)
        (compiled Jul 11 2012,15:38:31)
;
_computing_structure_refinement 'SHELXL-2014/6 (Sheldrick, 2014)'
_diffrn_ambient_temperature 130.0(1)
_diffrn_detector_area_resol_mean 10.3756
_diffrn_measured_fraction_theta_full 0.999
_diffrn_measured_fraction_theta_max 0.926
_diffrn_measurement_device_type 'SuperNova, Dual, Cu at zero, Atlas'
_diffrn_measurement_method '\w scans'
_diffrn_orient_matrix_UB_11 0.0464528
_diffrn_orient_matrix_UB_12 -0.0559874
_diffrn_orient_matrix_UB_13 -0.0077337
_diffrn_orient_matrix_UB_21 0.0176041
_diffrn_orient_matrix_UB_22 0.0028247
_diffrn_orient_matrix_UB_23 0.0436343
_diffrn_orient_matrix_UB_31 -0.0360885
_diffrn_orient_matrix_UB_32 -0.0705402
_diffrn_orient_matrix_UB_33 0.0077938
_diffrn_radiation_monochromator mirror
_diffrn_radiation_type MoK\a
_diffrn_radiation_wavelength 0.71073
_diffrn_reflns_av_R_equivalents 0.0262
_diffrn_reflns_av_unetI/netI 0.0255
_diffrn_reflns_Laue_measured_fraction_full 0.999
_diffrn_reflns_Laue_measured_fraction_max 0.926
_diffrn_reflns_limit_h_max 15
_diffrn_reflns_limit_h_min -15
_diffrn_reflns_limit_k_max 10
_diffrn_reflns_limit_k_min -10
_diffrn_reflns_limit_l_max 21
_diffrn_reflns_limit_l_min -21
_diffrn_reflns_number 19877
_diffrn_reflns_point_group_measured_fraction_full 0.999
_diffrn_reflns_point_group_measured_fraction_max 0.926
_diffrn_reflns_theta_full 25.242
_diffrn_reflns_theta_max 29.358
_diffrn_reflns_theta_min 2.891
_exptl_absorpt_coefficient_mu 0.085
_exptl_absorpt_correction_T_max 1
_exptl_absorpt_correction_T_min 0.82553
_exptl_absorpt_correction_type multi-scan
_exptl_absorpt_process_details
;
        CrysAlisPro, Agilent Technologies,
        Version 1.171.36.20 (release 27-06-2012 CrysAlis171 .NET)
        (compiled Jul 11 2012,15:38:31)
        Empirical absorption correction using spherical harmonics,
 implemented in SCALE3 ABSPACK scaling algorithm.
;
_exptl_crystal_colour white
_exptl_crystal_density_diffrn 1.265
_exptl_crystal_description prism
_exptl_crystal_F_000 584
_exptl_crystal_size_max 0.5
_exptl_crystal_size_mid 0.4
_exptl_crystal_size_min 0.4
_refine_diff_density_max 0.355
_refine_diff_density_min -0.223
_refine_diff_density_rms 0.043
_refine_ls_extinction_method none
_refine_ls_goodness_of_fit_ref 1.096
_refine_ls_hydrogen_treatment mixed
_refine_ls_matrix_type full
_refine_ls_number_parameters 187
_refine_ls_number_reflns 3648
_refine_ls_number_restraints 0
_refine_ls_restrained_S_all 1.096
_refine_ls_R_factor_all 0.0485
_refine_ls_R_factor_gt 0.0446
_refine_ls_shift/su_max 0.001
_refine_ls_shift/su_mean 0
_refine_ls_structure_factor_coef Fsqd
_refine_ls_weighting_details 'w=1/[\s^2^(Fo^2^)+(0.0543P)^2^+0.6545P] where P=(Fo^2^+2Fc^2^)/3'
_refine_ls_weighting_scheme calc
_refine_ls_wR_factor_gt 0.1238
_refine_ls_wR_factor_ref 0.1268
_reflns_Friedel_coverage 0
_reflns_number_gt 3325
_reflns_number_total 3648
_reflns_threshold_expression 'I > 2\s(I)'
_cod_data_source_file ol6b03807_si_004.cif
_cod_data_source_block mcr159_1
_cod_original_sg_symbol_H-M 'P 21/a'
_cod_database_code 1545211
_shelx_estimated_absorpt_t_min 0.959
_shelx_estimated_absorpt_t_max 0.967

loop_
_symmetry_equiv_pos_as_xyz
'x, y, z'
'-x+1/2, y+1/2, -z'
'-x, -y, -z'
'x-1/2, -y-1/2, z'

loop_
_atom_site_label
_atom_site_type_symbol
_atom_site_fract_x
_atom_site_fract_y
_atom_site_fract_z
_atom_site_U_iso_or_equiv
_atom_site_adp_type
_atom_site_occupancy
_atom_site_site_symmetry_order
_atom_site_calc_flag
_atom_site_refinement_flags_posn
_atom_site_refinement_flags_adp
O10 O 0.47061(8) 0.20066(13) 0.96278(6) 0.0305(2) Uani 1 1 d . .
N1 N 0.48562(8) 0.58481(13) 0.78790(6) 0.0205(2) Uani 1 1 d . .
N7 N 0.64707(9) 0.32755(14) 0.85816(7) 0.0244(2) Uani 1 1 d . .
N3 N 0.30322(9) 0.58125(15) 0.79894(7) 0.0281(2) Uani 1 1 d . .
N2 N 0.38799(9) 0.67983(14) 0.78047(7) 0.0256(2) Uani 1 1 d . .
C13 C 0.59656(11) 0.66432(16) 0.76818(8) 0.0238(3) Uani 1 1 d . .
H13A H 0.6582 0.614 0.8037 0.029 Uiso 1 1 calc R U
H13B H 0.5935 0.7844 0.7815 0.029 Uiso 1 1 calc R U
N4 N 0.34236(9) 0.42234(14) 0.81798(7) 0.0254(2) Uani 1 1 d . .
C15 C 0.72636(11) 0.56482(17) 0.65494(9) 0.0280(3) Uani 1 1 d . .
H15 H 0.7777 0.5255 0.6977 0.034 Uiso 1 1 calc R U
C5 C 0.45602(10) 0.42573(15) 0.81059(7) 0.0199(2) Uani 1 1 d . .
C12 C 0.55147(12) 0.19377(17) 0.73434(8) 0.0280(3) Uani 1 1 d . .
H12A H 0.5841 0.2766 0.6978 0.042 Uiso 1 1 calc R U
H12B H 0.478 0.1567 0.7102 0.042 Uiso 1 1 calc R U
H12C H 0.6029 0.0984 0.7404 0.042 Uiso 1 1 calc R U
C19 C 0.54887(12) 0.70207(18) 0.61100(9) 0.0293(3) Uani 1 1 d . .
H19 H 0.4806 0.7566 0.624 0.035 Uiso 1 1 calc R U
C6 C 0.53464(10) 0.27286(15) 0.82152(7) 0.0209(2) Uani 1 1 d . .
C16 C 0.75294(12) 0.54490(18) 0.57030(9) 0.0320(3) Uani 1 1 d . .
H16 H 0.8223 0.4933 0.5573 0.038 Uiso 1 1 calc R U
C14 C 0.62389(10) 0.64292(16) 0.67611(8) 0.0227(2) Uani 1 1 d . .
C11 C 0.47695(11) 0.14136(16) 0.87839(8) 0.0255(3) Uani 1 1 d . .
H11A H 0.3995 0.1171 0.8553 0.031 Uiso 1 1 calc R U
H11B H 0.521 0.0366 0.8784 0.031 Uiso 1 1 calc R U
C8 C 0.64470(12) 0.36742(19) 0.94935(9) 0.0311(3) Uani 1 1 d . .
H8A H 0.6053 0.4749 0.9563 0.037 Uiso 1 1 calc R U
H8B H 0.7235 0.38 0.9724 0.037 Uiso 1 1 calc R U
C18 C 0.57542(13) 0.6800(2) 0.52661(9) 0.0335(3) Uani 1 1 d . .
H18 H 0.524 0.719 0.4839 0.04 Uiso 1 1 calc R U
C17 C 0.67757(13) 0.60078(18) 0.50488(9) 0.0312(3) Uani 1 1 d . .
C9 C 0.58414(13) 0.2315(2) 0.99893(9) 0.0354(3) Uani 1 1 d . .
H9A H 0.6289 0.1274 0.9985 0.042 Uiso 1 1 calc R U
H9B H 0.579 0.2676 1.0574 0.042 Uiso 1 1 calc R U
C20 C 0.70586(16) 0.5752(2) 0.41349(10) 0.0431(4) Uani 1 1 d . .
H20A H 0.7474 0.6721 0.3941 0.065 Uiso 1 1 calc R U
H20B H 0.6354 0.5617 0.3795 0.065 Uiso 1 1 calc R U
H20C H 0.7528 0.4754 0.4087 0.065 Uiso 1 1 calc R U
H7 H 0.6962(15) 0.248(2) 0.8509(11) 0.032(4) Uiso 1 1 d . .

loop_
_atom_site_aniso_label
_atom_site_aniso_U_11
_atom_site_aniso_U_22
_atom_site_aniso_U_33
_atom_site_aniso_U_23
_atom_site_aniso_U_13
_atom_site_aniso_U_12
O10 0.0321(5) 0.0340(5) 0.0260(5) 0.0033(4) 0.0081(4) 0.0028(4)
N1 0.0186(5) 0.0214(5) 0.0216(5) 0.0010(4) 0.0025(4) 0.0004(4)
N7 0.0160(5) 0.0266(5) 0.0308(6) -0.0003(4) 0.0031(4) 0.0025(4)
N3 0.0214(5) 0.0312(6) 0.0317(6) 0.0030(4) 0.0018(4) 0.0054(4)
N2 0.0240(5) 0.0264(5) 0.0263(5) 0.0012(4) 0.0006(4) 0.0057(4)
C13 0.0231(6) 0.0241(6) 0.0243(6) 0.0006(4) 0.0026(4) -0.0080(4)
N4 0.0178(5) 0.0290(6) 0.0295(5) 0.0024(4) 0.0032(4) 0.0016(4)
C15 0.0250(6) 0.0289(6) 0.0302(6) -0.0004(5) 0.0012(5) -0.0012(5)
C5 0.0179(5) 0.0230(6) 0.0190(5) -0.0004(4) 0.0024(4) -0.0018(4)
C12 0.0300(6) 0.0265(6) 0.0280(6) -0.0032(5) 0.0063(5) 0.0011(5)
C19 0.0260(6) 0.0337(7) 0.0285(6) 0.0057(5) 0.0047(5) 0.0013(5)
C6 0.0178(5) 0.0219(5) 0.0231(6) -0.0002(4) 0.0035(4) 0.0005(4)
C16 0.0298(7) 0.0316(7) 0.0352(7) -0.0042(6) 0.0085(5) -0.0016(5)
C14 0.0223(6) 0.0214(5) 0.0246(6) 0.0017(4) 0.0035(4) -0.0059(4)
C11 0.0275(6) 0.0224(6) 0.0269(6) 0.0018(5) 0.0047(5) 0.0001(5)
C8 0.0265(6) 0.0360(7) 0.0303(7) -0.0034(5) -0.0042(5) 0.0016(5)
C18 0.0348(7) 0.0402(8) 0.0255(6) 0.0069(6) 0.0012(5) -0.0014(6)
C17 0.0372(7) 0.0295(7) 0.0276(6) -0.0012(5) 0.0087(5) -0.0088(5)
C9 0.0401(8) 0.0419(8) 0.0239(6) 0.0018(6) -0.0013(5) 0.0054(6)
C20 0.0556(10) 0.0457(9) 0.0290(7) -0.0028(6) 0.0140(7) -0.0077(7)

loop_
_atom_type_symbol
_atom_type_description
_atom_type_scat_dispersion_real
_atom_type_scat_dispersion_imag
_atom_type_scat_source
C C 0.0033 0.0016 'International Tables Vol C Tables 4.2.6.8 and 6.1.1.4'
H H 0 0 'International Tables Vol C Tables 4.2.6.8 and 6.1.1.4'
N N 0.0061 0.0033 'International Tables Vol C Tables 4.2.6.8 and 6.1.1.4'
O O 0.0106 0.006 'International Tables Vol C Tables 4.2.6.8 and 6.1.1.4'

loop_
_geom_angle_atom_site_label_1
_geom_angle_atom_site_label_2
_geom_angle_atom_site_label_3
_geom_angle
C11 O10 C9 110.15(10)
C5 N1 N2 108.36(10)
C5 N1 C13 133.13(10)
N2 N1 C13 118.47(10)
C6 N7 C8 113.05(10)
C6 N7 H7 108.4(12)
C8 N7 H7 109.3(12)
N2 N3 N4 110.76(10)
N3 N2 N1 106.59(10)
N1 C13 C14 112.28(10)
N1 C13 H13A 109.1
C14 C13 H13A 109.1
N1 C13 H13B 109.1
C14 C13 H13B 109.1
H13A C13 H13B 107.9
C5 N4 N3 106.45(10)
C14 C15 C16 120.61(13)
C14 C15 H15 119.7
C16 C15 H15 119.7
N4 C5 N1 107.84(10)
N4 C5 C6 124.52(11)
N1 C5 C6 127.56(10)
C6 C12 H12A 109.5
C6 C12 H12B 109.5
H12A C12 H12B 109.5
C6 C12 H12C 109.5
H12A C12 H12C 109.5
H12B C12 H12C 109.5
C18 C19 C14 120.41(13)
C18 C19 H19 119.8
C14 C19 H19 119.8
N7 C6 C5 109.17(10)
N7 C6 C12 109.08(10)
C5 C6 C12 108.81(10)
N7 C6 C11 111.63(10)
C5 C6 C11 109.08(9)
C12 C6 C11 109.03(10)
C17 C16 C15 121.13(13)
C17 C16 H16 119.4
C15 C16 H16 119.4
C15 C14 C19 118.63(12)
C15 C14 C13 119.99(11)
C19 C14 C13 121.38(11)
O10 C11 C6 111.61(10)
O10 C11 H11A 109.3
C6 C11 H11A 109.3
O10 C11 H11B 109.3
C6 C11 H11B 109.3
H11A C11 H11B 108
N7 C8 C9 112.54(12)
N7 C8 H8A 109.1
C9 C8 H8A 109.1
N7 C8 H8B 109.1
C9 C8 H8B 109.1
H8A C8 H8B 107.8
C19 C18 C17 121.29(13)
C19 C18 H18 119.4
C17 C18 H18 119.4
C16 C17 C18 117.91(13)
C16 C17 C20 120.74(14)
C18 C17 C20 121.35(14)
O10 C9 C8 110.63(11)
O10 C9 H9A 109.5
C8 C9 H9A 109.5
O10 C9 H9B 109.5
C8 C9 H9B 109.5
H9A C9 H9B 108.1
C17 C20 H20A 109.5
C17 C20 H20B 109.5
H20A C20 H20B 109.5
C17 C20 H20C 109.5
H20A C20 H20C 109.5
H20B C20 H20C 109.5

loop_
_geom_bond_atom_site_label_1
_geom_bond_atom_site_label_2
_geom_bond_distance
O10 C11 1.4160(16)
O10 C9 1.4271(18)
N1 C5 1.3517(15)
N1 N2 1.3548(14)
N1 C13 1.4736(15)
N7 C6 1.4623(15)
N7 C8 1.4740(17)
N7 H7 0.856(18)
N3 N2 1.2943(16)
N3 N4 1.3598(16)
C13 C14 1.5104(17)
C13 H13A 0.97
C13 H13B 0.97
N4 C5 1.3248(15)
C15 C14 1.3895(18)
C15 C16 1.3930(19)
C15 H15 0.93
C5 C6 1.5137(16)
C12 C6 1.5307(17)
C12 H12A 0.96
C12 H12B 0.96
C12 H12C 0.96
C19 C18 1.3911(19)
C19 C14 1.3930(18)
C19 H19 0.93
C6 C11 1.5424(17)
C16 C17 1.391(2)
C16 H16 0.93
C11 H11A 0.97
C11 H11B 0.97
C8 C9 1.516(2)
C8 H8A 0.97
C8 H8B 0.97
C18 C17 1.393(2)
C18 H18 0.93
C17 C20 1.5069(19)
C9 H9A 0.97
C9 H9B 0.97
C20 H20A 0.96
C20 H20B 0.96
C20 H20C 0.96

loop_
_geom_hbond_atom_site_label_D
_geom_hbond_atom_site_label_H
_geom_hbond_atom_site_label_A
_geom_hbond_distance_DH
_geom_hbond_distance_HA
_geom_hbond_distance_DA
_geom_hbond_angle_DHA
_geom_hbond_site_symmetry_A
C13 H13A N7 0.97 2.42 3.0521(17) 122.4 .
C13 H13B N3 0.97 2.65 3.1386(16) 111.7 4_675
C9 H9B N2 0.97 2.6 3.5494(18) 165.8 3_667
N7 H7 N4 0.856(18) 2.239(18) 3.0836(15) 169.3(16) 4_665
C13 H13A N7 0.97 2.42 3.0521(17) 122.4 .
C13 H13B N3 0.97 2.65 3.1386(16) 111.7 4_675
C9 H9B N2 0.97 2.6 3.5494(18) 165.8 3_667
N7 H7 N4 0.856(18) 2.239(18) 3.0836(15) 169.3(16) 4_665

loop_
_geom_torsion_atom_site_label_1
_geom_torsion_atom_site_label_2
_geom_torsion_atom_site_label_3
_geom_torsion_atom_site_label_4
_geom_torsion
N4 N3 N2 N1 -0.39(14)
C5 N1 N2 N3 0.62(13)
C13 N1 N2 N3 178.43(10)
C5 N1 C13 C14 86.53(16)
N2 N1 C13 C14 -90.62(13)
N2 N3 N4 C5 0.01(14)
N3 N4 C5 N1 0.38(13)
N3 N4 C5 C6 -176.61(11)
N2 N1 C5 N4 -0.62(13)
C13 N1 C5 N4 -177.98(12)
N2 N1 C5 C6 176.24(11)
C13 N1 C5 C6 -1.1(2)
C8 N7 C6 C5 74.96(13)
C8 N7 C6 C12 -166.25(11)
C8 N7 C6 C11 -45.71(14)
N4 C5 C6 N7 -146.88(11)
N1 C5 C6 N7 36.74(16)
N4 C5 C6 C12 94.16(14)
N1 C5 C6 C12 -82.21(14)
N4 C5 C6 C11 -24.67(16)
N1 C5 C6 C11 158.96(11)
C14 C15 C16 C17 -0.6(2)
C16 C15 C14 C19 -0.54(19)
C16 C15 C14 C13 -179.71(12)
C18 C19 C14 C15 1.2(2)
C18 C19 C14 C13 -179.59(12)
N1 C13 C14 C15 -122.74(12)
N1 C13 C14 C19 58.11(16)
C9 O10 C11 C6 -60.97(14)
N7 C6 C11 O10 53.00(13)
C5 C6 C11 O10 -67.72(13)
C12 C6 C11 O10 173.58(10)
C6 N7 C8 C9 47.19(15)
C14 C19 C18 C17 -0.8(2)
C15 C16 C17 C18 1.1(2)
C15 C16 C17 C20 -178.64(13)
C19 C18 C17 C16 -0.4(2)
C19 C18 C17 C20 179.35(14)
C11 O10 C9 C8 61.51(15)
N7 C8 C9 O10 -54.46(15)
